data_7201801
loop_
_publ_author_name
'Weinmann, Markus'
'Kroschel, Matthias'
'J\"aschke, Thomas'
'Nuss, J\"urgen'
'Jansen, Martin'
'Kolios, Grigorios'
'Morillo, Aristides'
'Tellaeche, Carlos'
'Nieken, Ulrich'

_publ_section_title
;
 Towards continuous processes for the synthesis of precursors of
 amorphous Si/B/N/C ceramics
;
_journal_issue 15
_journal_name_full 'Journal of Materials Chemistry'
_journal_page_first 1810
_journal_paper_doi 10.1039/b716144a
_journal_volume 18
_journal_year 2008
_chemical_formula_moiety 'C H3 B Cl5 N Si'
_chemical_formula_sum 'C H3 B Cl5 N Si'
_chemical_formula_weight 245.19
_chemical_name_systematic
;
?
;
_space_group_IT_number 11
_symmetry_cell_setting monoclinic
_symmetry_space_group_name_Hall '-P 2yb'
_symmetry_space_group_name_H-M 'P 1 21/m 1'
_atom_sites_solution_hydrogens difmap
_atom_sites_solution_primary direct
_atom_sites_solution_secondary difmap
_audit_creation_method SHELXL-97
_cell_angle_alpha 90.00
_cell_angle_beta 94.854(3)
_cell_angle_gamma 90.00
_cell_formula_units_Z 2
_cell_length_a 7.0996(13)
_cell_length_b 6.8561(12)
_cell_length_c 8.9728(16)
_cell_measurement_reflns_used 4649
_cell_measurement_temperature 100(2)
_cell_measurement_theta_max 34.6
_cell_measurement_theta_min 2.3
_cell_volume 435.19(13)
_computing_cell_refinement 'SAINT32 (Bruker AXS)'
_computing_data_collection 'SMART32 (Bruker AXS)'
_computing_data_reduction 'SAINT32 (Bruker AXS)'
_computing_publication_material 'CIFTAB (Sheldrick, 1997)'
_computing_structure_refinement 'SHELXL-97 (Sheldrick, 1997)'
_computing_structure_solution 'SHELXS-97 (Sheldrick, 1990)'
_diffrn_ambient_temperature 100(2)
_diffrn_measured_fraction_theta_full 0.956
_diffrn_measured_fraction_theta_max 0.956
_diffrn_measurement_device_type 'SMART APEX, Bruker AXS'
_diffrn_measurement_method \wscan
_diffrn_radiation_monochromator graphite
_diffrn_radiation_source 'fine-focus sealed tube'
_diffrn_radiation_type MoK\a
_diffrn_radiation_wavelength 0.71073
_diffrn_reflns_av_R_equivalents 0.0243
_diffrn_reflns_av_sigmaI/netI 0.0189
_diffrn_reflns_limit_h_max 11
_diffrn_reflns_limit_h_min -10
_diffrn_reflns_limit_k_max 10
_diffrn_reflns_limit_k_min -10
_diffrn_reflns_limit_l_max 14
_diffrn_reflns_limit_l_min -14
_diffrn_reflns_number 7668
_diffrn_reflns_theta_full 34.62
_diffrn_reflns_theta_max 34.62
_diffrn_reflns_theta_min 2.28
_diffrn_standards_decay_% 0
_diffrn_standards_interval_count 0
_diffrn_standards_interval_time 0
_diffrn_standards_number 0
_exptl_absorpt_coefficient_mu 1.719
_exptl_absorpt_correction_T_max 0.7826
_exptl_absorpt_correction_T_min 0.6266
_exptl_absorpt_correction_type multi-scan
_exptl_absorpt_process_details
;
semi empirical absorption correction with SADABS,
G.M. Sheldrick, Bruker AXS, Inc. Madison, WI (2003).
;
_exptl_crystal_colour colorless
_exptl_crystal_density_diffrn 1.871
_exptl_crystal_density_method 'not measured'
_exptl_crystal_description block
_exptl_crystal_F_000 240
_exptl_crystal_size_max 0.30
_exptl_crystal_size_mid 0.20
_exptl_crystal_size_min 0.15
_refine_diff_density_max 0.567
_refine_diff_density_min -0.351
_refine_diff_density_rms 0.083
_refine_ls_extinction_method none
_refine_ls_goodness_of_fit_ref 1.076
_refine_ls_hydrogen_treatment refall
_refine_ls_matrix_type full
_refine_ls_number_parameters 59
_refine_ls_number_reflns 1894
_refine_ls_number_restraints 0
_refine_ls_restrained_S_all 1.076
_refine_ls_R_factor_all 0.0312
_refine_ls_R_factor_gt 0.0273
_refine_ls_shift/su_max 0.001
_refine_ls_shift/su_mean 0.000
_refine_ls_structure_factor_coef Fsqd
_refine_ls_weighting_details 'calc w=1/[\s^2^(Fo^2^)+(0.0327P)^2^+0.1936P] where P=(Fo^2^+2Fc^2^)/3'
_refine_ls_weighting_scheme calc
_refine_ls_wR_factor_gt 0.0672
_refine_ls_wR_factor_ref 0.0697
_reflns_number_gt 1697
_reflns_number_total 1894
_reflns_threshold_expression >2sigma(I)
_cod_data_source_file b716144a.txt
_cod_data_source_block wei10_m
_cod_original_sg_symbol_H-M P2(1)/m
_cod_database_code 7201801

loop_
_symmetry_equiv_pos_as_xyz
'x, y, z'
'-x, y+1/2, -z'
'-x, -y, -z'
'x, -y-1/2, z'

loop_
_atom_site_label
_atom_site_type_symbol
_atom_site_fract_x
_atom_site_fract_y
_atom_site_fract_z
_atom_site_U_iso_or_equiv
_atom_site_adp_type
_atom_site_occupancy
_atom_site_symmetry_multiplicity
_atom_site_calc_flag
_atom_site_refinement_flags
_atom_site_disorder_assembly
_atom_site_disorder_group
Cl1 Cl 0.40134(7) 0.2500 1.05566(4) 0.02864(10) Uani 1 2 d S . .
Cl2 Cl 0.11437(4) 0.00948(4) 0.82206(3) 0.02473(8) Uani 1 1 d . . .
Si Si 0.27900(6) 0.2500 0.84357(5) 0.01784(9) Uani 1 2 d S . .
Cl3 Cl 0.16381(6) 0.2500 0.48667(5) 0.02916(10) Uani 1 2 d S . .
Cl4 Cl 0.57489(7) 0.2500 0.43389(5) 0.02723(10) Uani 1 2 d S . .
N N 0.44899(18) 0.2500 0.71736(14) 0.0180(2) Uani 1 2 d S . .
B B 0.4007(3) 0.2500 0.56260(19) 0.0197(3) Uani 1 2 d S . .
C C 0.6542(2) 0.2500 0.7713(2) 0.0272(3) Uani 1 2 d S . .
H1 H 0.675(5) 0.2500 0.872(4) 0.069(11) Uiso 1 2 d S . .
H2 H 0.715(3) 0.141(3) 0.742(2) 0.058(7) Uiso 1 1 d . . .

loop_
_atom_site_aniso_label
_atom_site_aniso_U_11
_atom_site_aniso_U_22
_atom_site_aniso_U_33
_atom_site_aniso_U_23
_atom_site_aniso_U_13
_atom_site_aniso_U_12
Cl1 0.0351(2) 0.0362(2) 0.01410(16) 0.000 -0.00101(14) 0.000
Cl2 0.02346(13) 0.02344(13) 0.02775(14) 0.00089(9) 0.00479(10) -0.00407(9)
Si 0.01841(18) 0.02061(19) 0.01456(18) 0.000 0.00176(13) 0.000
Cl3 0.02834(19) 0.0379(2) 0.01972(18) 0.000 -0.00685(14) 0.000
Cl4 0.0366(2) 0.02668(19) 0.01993(17) 0.000 0.01155(15) 0.000
N 0.0166(5) 0.0220(6) 0.0151(5) 0.000 0.0005(4) 0.000
B 0.0238(7) 0.0198(7) 0.0156(7) 0.000 0.0028(6) 0.000
C 0.0165(6) 0.0409(10) 0.0240(8) 0.000 0.0002(5) 0.000

loop_
_atom_type_symbol
_atom_type_description
_atom_type_scat_dispersion_real
_atom_type_scat_dispersion_imag
_atom_type_scat_source
C C 0.0033 0.0016 'International Tables Vol C Tables 4.2.6.8 and 6.1.1.4'
H H 0.0000 0.0000 'International Tables Vol C Tables 4.2.6.8 and 6.1.1.4'
B B 0.0013 0.0007 'International Tables Vol C Tables 4.2.6.8 and 6.1.1.4'
N N 0.0061 0.0033 'International Tables Vol C Tables 4.2.6.8 and 6.1.1.4'
Si Si 0.0817 0.0704 'International Tables Vol C Tables 4.2.6.8 and 6.1.1.4'
Cl Cl 0.1484 0.1585 'International Tables Vol C Tables 4.2.6.8 and 6.1.1.4'

loop_
_geom_angle_atom_site_label_1
_geom_angle_atom_site_label_2
_geom_angle_atom_site_label_3
_geom_angle
_geom_angle_site_symmetry_1
_geom_angle_site_symmetry_3
_geom_angle_publ_flag
N Si Cl2 111.64(3) . . ?
N Si Cl2 111.64(3) . 4_565 ?
Cl2 Si Cl2 109.36(3) . 4_565 ?
N Si Cl1 110.44(5) . . ?
Cl2 Si Cl1 106.768(18) . . ?
Cl2 Si Cl1 106.768(18) 4_565 . ?
B N C 118.06(13) . . ?
B N Si 121.65(11) . . ?
C N Si 120.29(11) . . ?
N B Cl3 121.93(12) . . ?
N B Cl4 121.53(13) . . ?
Cl3 B Cl4 116.54(10) . . ?

loop_
_geom_bond_atom_site_label_1
_geom_bond_atom_site_label_2
_geom_bond_distance
_geom_bond_site_symmetry_2
_geom_bond_publ_flag
Cl1 Si 2.0240(7) . ?
Cl2 Si 2.0210(5) . ?
Si N 1.7234(14) . ?
Si Cl2 2.0210(4) 4_565 ?
Cl3 B 1.7604(19) . ?
Cl4 B 1.7620(18) . ?
N B 1.402(2) . ?
N C 1.496(2) . ?
